data_7110929
loop_
_publ_author_name
'Bassindale, Martin J.'
'Edwards, Andrew S.'
'Adams, Harry'
'Harrity, Joseph P. A.'
'Hamley, Peter'

_publ_section_title
;
 The synthesis of angularly fused tricyclic compounds via tandem ring
 closing metathesis reactions
;
_journal_issue 12
_journal_name_full 'Chemical Communications'
_journal_page_first 1035
_journal_paper_doi 10.1039/b002136i
_journal_year 2000
_chemical_formula_sum 'C17 H24 O3'
_chemical_formula_weight 276.36
_chemical_name_systematic
; 
 ? 
;
_space_group_IT_number 14
_symmetry_cell_setting monoclinic
_symmetry_space_group_name_Hall '-P 2yn'
_symmetry_space_group_name_H-M 'P 1 21/n 1'
_atom_sites_solution_hydrogens geom
_atom_sites_solution_primary direct
_atom_sites_solution_secondary difmap
_audit_creation_method SHELXL-97
_cell_angle_alpha 90.00
_cell_angle_beta 99.152(2)
_cell_angle_gamma 90.00
_cell_formula_units_Z 4
_cell_length_a 9.8448(9)
_cell_length_b 13.2382(12)
_cell_length_c 11.0507(10)
_cell_measurement_temperature 150(2)
_cell_volume 1421.9(2)
_computing_cell_refinement 'Bruker SMART'
_computing_data_collection 'Bruker SMART'
_computing_data_reduction 'Bruker SHELXTL'
_computing_molecular_graphics 'Bruker SHELXTL'
_computing_publication_material 'Bruker SHELXTL'
_computing_structure_refinement 'SHELXL-97 (Sheldrick, 1997)'
_computing_structure_solution 'SHELXS-97 (Sheldrick, 1990)'
_diffrn_ambient_temperature 150(2)
_diffrn_measured_fraction_theta_full 0.959
_diffrn_measured_fraction_theta_max 0.959
_diffrn_measurement_device_type 'CCD area detector'
_diffrn_measurement_method 'phi and omega scans'
_diffrn_radiation_monochromator graphite
_diffrn_radiation_source 'fine-focus sealed tube'
_diffrn_radiation_type MoK\a
_diffrn_radiation_wavelength 0.71073
_diffrn_reflns_av_R_equivalents 0.0828
_diffrn_reflns_av_sigmaI/netI 0.0622
_diffrn_reflns_limit_h_max 11
_diffrn_reflns_limit_h_min -13
_diffrn_reflns_limit_k_max 17
_diffrn_reflns_limit_k_min -13
_diffrn_reflns_limit_l_max 14
_diffrn_reflns_limit_l_min -13
_diffrn_reflns_number 9135
_diffrn_reflns_theta_full 28.31
_diffrn_reflns_theta_max 28.31
_diffrn_reflns_theta_min 2.42
_exptl_absorpt_coefficient_mu 0.087
_exptl_absorpt_correction_T_max 0.9914
_exptl_absorpt_correction_T_min 0.9728
_exptl_absorpt_correction_type semi-empirical
_exptl_crystal_colour colourless
_exptl_crystal_density_diffrn 1.291
_exptl_crystal_density_method 'not measured'
_exptl_crystal_description block
_exptl_crystal_F_000 600
_exptl_crystal_size_max 0.32
_exptl_crystal_size_mid 0.21
_exptl_crystal_size_min 0.10
_refine_diff_density_max 0.505
_refine_diff_density_min -0.664
_refine_diff_density_rms 0.080
_refine_ls_extinction_method none
_refine_ls_goodness_of_fit_ref 1.050
_refine_ls_hydrogen_treatment mixed
_refine_ls_matrix_type full
_refine_ls_number_parameters 181
_refine_ls_number_reflns 3388
_refine_ls_number_restraints 0
_refine_ls_restrained_S_all 1.050
_refine_ls_R_factor_all 0.0774
_refine_ls_R_factor_gt 0.0586
_refine_ls_shift/su_max 0.000
_refine_ls_shift/su_mean 0.000
_refine_ls_structure_factor_coef Fsqd
_refine_ls_weighting_details 'calc w=1/[\s^2^(Fo^2^)+(0.1134P)^2^+0.2349P] where P=(Fo^2^+2Fc^2^)/3'
_refine_ls_weighting_scheme calc
_refine_ls_wR_factor_gt 0.1677
_refine_ls_wR_factor_ref 0.1820
_reflns_number_gt 2566
_reflns_number_total 3388
_reflns_threshold_expression >2sigma(I)
_cod_data_source_file b002136isup1.cif
_cod_data_source_block ohj9m
_cod_depositor_comments
;
The following automatic conversions were performed:

'_symmetry_cell_setting' value 'Monoclinic' changed to 'monoclinic'
according to /home/saulius/struct/CIF-dictionaries/cif_core.dic
dictionary named 'cif_core.dic' version 2.4.2 from 2011-04-26.

Automatic conversion script
Id: cif_fix_values 1891 2012-01-12 08:04:46Z andrius 
;
_cod_original_sg_symbol_H-M P2(1)/n
_cod_database_code 7110929

loop_
_symmetry_equiv_pos_as_xyz
'x, y, z'
'-x+1/2, y+1/2, -z+1/2'
'-x, -y, -z'
'x-1/2, -y-1/2, z-1/2'

loop_
_atom_site_label
_atom_site_type_symbol
_atom_site_fract_x
_atom_site_fract_y
_atom_site_fract_z
_atom_site_U_iso_or_equiv
_atom_site_adp_type
_atom_site_occupancy
_atom_site_symmetry_multiplicity
_atom_site_calc_flag
_atom_site_refinement_flags
O1 O 0.16180(12) 0.12485(9) 0.90139(11) 0.0243(3) Uani 1 1 d .
O2 O 0.17633(12) 0.18209(9) 0.70525(10) 0.0233(3) Uani 1 1 d .
O3 O 0.02657(13) 0.06533(10) 0.73876(12) 0.0307(3) Uani 1 1 d .
C1 C 0.26935(16) 0.28767(13) 0.87837(14) 0.0211(3) Uani 1 1 d .
C2 C 0.12751(18) 0.34215(14) 0.87229(16) 0.0251(4) Uani 1 1 d .
H2A H 0.0799 0.3474 0.7866 0.030 Uiso 1 1 calc R
H2B H 0.0675 0.3054 0.9212 0.030 Uiso 1 1 calc R
C3 C 0.1636(2) 0.44486(14) 0.92528(17) 0.0317(4) Uani 1 1 d .
H3A H 0.0973 0.4952 0.9349 0.038 Uiso 1 1 calc R
C4 C 0.2980(2) 0.45773(15) 0.95726(17) 0.0324(4) Uani 1 1 d .
H4A H 0.3383 0.5185 0.9920 0.039 Uiso 1 1 calc R
C5 C 0.37963(18) 0.36697(13) 0.93307(16) 0.0257(4) Uani 1 1 d .
H5A H 0.4347 0.3416 1.0099 0.031 Uiso 1 1 calc R
H5B H 0.4423 0.3829 0.8740 0.031 Uiso 1 1 calc R
C6 C 0.27428(17) 0.19177(13) 0.95850(15) 0.0227(4) Uani 1 1 d .
C7 C 0.40801(18) 0.13249(14) 0.96443(16) 0.0270(4) Uani 1 1 d .
H7A H 0.4851 0.1742 1.0059 0.032 Uiso 1 1 calc R
H7B H 0.4027 0.0709 1.0142 0.032 Uiso 1 1 calc R
C8 C 0.43765(18) 0.10221(14) 0.83857(16) 0.0278(4) Uani 1 1 d .
H8A H 0.3715 0.0495 0.8036 0.033 Uiso 1 1 calc R
H8B H 0.5315 0.0734 0.8465 0.033 Uiso 1 1 calc R
C9 C 0.42630(17) 0.19290(13) 0.75234(16) 0.0244(4) Uani 1 1 d .
H9A H 0.4324 0.1692 0.6684 0.029 Uiso 1 1 calc R
H9B H 0.5047 0.2390 0.7784 0.029 Uiso 1 1 calc R
C10 C 0.29135(16) 0.25142(12) 0.75026(15) 0.0209(3) Uani 1 1 d .
C11 C 0.27891(18) 0.33506(13) 0.65318(15) 0.0242(4) Uani 1 1 d .
H11A H 0.1934 0.3736 0.6565 0.029 Uiso 1 1 calc R
H11B H 0.3573 0.3822 0.6739 0.029 Uiso 1 1 calc R
C12 C 0.27664(19) 0.29742(14) 0.52404(16) 0.0276(4) Uani 1 1 d .
H12A H 0.2298 0.2359 0.5011 0.033 Uiso 1 1 calc R
C13 C 0.2432(2) 0.21217(14) 1.08902(16) 0.0280(4) Uani 1 1 d .
H13A H 0.3265 0.2409 1.1392 0.034 Uiso 1 1 calc R
H13B H 0.1695 0.2636 1.0840 0.034 Uiso 1 1 calc R
C14 C 0.1996(2) 0.12054(14) 1.15286(17) 0.0293(4) Uani 1 1 d .
H14A H 0.1205 0.0856 1.1133 0.035 Uiso 1 1 calc R
C15 C 0.2598(2) 0.08404(18) 1.25767(19) 0.0380(5) Uani 1 1 d .
H15A H 0.2101 0.0239 1.2783 0.057 Uiso 1 1 calc R
H15B H 0.2595 0.1351 1.3219 0.057 Uiso 1 1 calc R
H15C H 0.3549 0.0657 1.2515 0.057 Uiso 1 1 calc R
C16 C 0.3357(2) 0.34458(18) 0.44100(18) 0.0373(5) Uani 1 1 d .
H16A H 0.3207 0.3061 0.3643 0.056 Uiso 1 1 calc R
H16B H 0.4347 0.3506 0.4704 0.056 Uiso 1 1 calc R
H16C H 0.2955 0.4121 0.4266 0.056 Uiso 1 1 calc R
C17 C 0.11863(17) 0.12175(13) 0.77966(16) 0.0232(4) Uani 1 1 d .

loop_
_atom_site_aniso_label
_atom_site_aniso_U_11
_atom_site_aniso_U_22
_atom_site_aniso_U_33
_atom_site_aniso_U_23
_atom_site_aniso_U_13
_atom_site_aniso_U_12
O1 0.0252(6) 0.0232(6) 0.0240(6) 0.0001(4) 0.0020(5) -0.0051(5)
O2 0.0237(6) 0.0231(6) 0.0222(6) -0.0014(4) 0.0002(4) -0.0042(5)
O3 0.0291(7) 0.0312(7) 0.0315(7) -0.0056(5) 0.0040(5) -0.0102(6)
C1 0.0210(8) 0.0197(8) 0.0214(8) -0.0002(6) -0.0001(6) -0.0011(6)
C2 0.0252(8) 0.0243(9) 0.0258(8) 0.0003(6) 0.0039(6) 0.0032(7)
C3 0.0429(11) 0.0210(9) 0.0338(10) -0.0001(7) 0.0138(8) 0.0047(8)
C4 0.0459(11) 0.0234(9) 0.0289(9) -0.0058(7) 0.0091(8) -0.0073(8)
C5 0.0288(9) 0.0243(9) 0.0226(8) -0.0021(6) 0.0000(6) -0.0064(7)
C6 0.0225(8) 0.0221(8) 0.0223(8) 0.0002(6) -0.0001(6) -0.0031(6)
C7 0.0258(8) 0.0264(9) 0.0276(9) 0.0059(7) 0.0007(6) 0.0031(7)
C8 0.0261(9) 0.0255(9) 0.0319(9) 0.0050(7) 0.0050(7) 0.0061(7)
C9 0.0229(8) 0.0238(9) 0.0265(8) 0.0014(6) 0.0042(6) 0.0026(7)
C10 0.0203(8) 0.0186(8) 0.0227(8) -0.0003(6) 0.0000(6) -0.0011(6)
C11 0.0269(8) 0.0206(8) 0.0243(8) 0.0019(6) 0.0017(6) -0.0005(6)
C12 0.0286(9) 0.0279(9) 0.0254(9) 0.0019(7) 0.0015(7) 0.0018(7)
C13 0.0342(9) 0.0272(9) 0.0223(8) 0.0002(6) 0.0033(7) -0.0028(7)
C14 0.0308(9) 0.0320(10) 0.0251(9) -0.0004(7) 0.0041(7) -0.0067(7)
C15 0.0349(10) 0.0451(12) 0.0338(10) 0.0099(9) 0.0044(8) -0.0057(9)
C16 0.0350(10) 0.0457(12) 0.0313(10) 0.0089(9) 0.0060(8) 0.0066(9)
C17 0.0228(8) 0.0217(8) 0.0252(8) -0.0019(6) 0.0043(6) -0.0007(6)

loop_
_atom_type_symbol
_atom_type_description
_atom_type_scat_dispersion_real
_atom_type_scat_dispersion_imag
_atom_type_scat_source
C C 0.0033 0.0016 'International Tables Vol C Tables 4.2.6.8 and 6.1.1.4'
H H 0.0000 0.0000 'International Tables Vol C Tables 4.2.6.8 and 6.1.1.4'
O O 0.0106 0.0060 'International Tables Vol C Tables 4.2.6.8 and 6.1.1.4'

loop_
_geom_angle_atom_site_label_1
_geom_angle_atom_site_label_2
_geom_angle_atom_site_label_3
_geom_angle
C17 O1 C6 122.75(13)
C17 O2 C10 122.76(12)
C10 C1 C6 105.92(13)
C10 C1 C5 111.97(13)
C6 C1 C5 111.98(13)
C10 C1 C2 111.03(13)
C6 C1 C2 110.50(14)
C5 C1 C2 105.53(13)
C3 C2 C1 104.30(14)
C4 C3 C2 112.63(17)
C3 C4 C5 113.07(17)
C4 C5 C1 104.45(14)
O1 C6 C7 107.02(14)
O1 C6 C1 107.13(12)
C7 C6 C1 113.32(14)
O1 C6 C13 104.89(13)
C7 C6 C13 110.35(14)
C1 C6 C13 113.50(15)
C8 C7 C6 112.74(14)
C7 C8 C9 111.00(15)
C8 C9 C10 112.57(14)
O2 C10 C11 103.94(12)
O2 C10 C9 107.82(13)
C11 C10 C9 110.34(14)
O2 C10 C1 106.84(13)
C11 C10 C1 114.22(14)
C9 C10 C1 113.01(13)
C12 C11 C10 114.27(14)
C16 C12 C11 124.06(19)
C14 C13 C6 114.31(15)
C15 C14 C13 126.34(18)
O3 C17 O2 120.50(15)
O3 C17 O1 119.53(15)
O2 C17 O1 119.96(14)

loop_
_geom_bond_atom_site_label_1
_geom_bond_atom_site_label_2
_geom_bond_distance
O1 C17 1.345(2)
O1 C6 1.4789(19)
O2 C17 1.336(2)
O2 C10 1.4807(19)
O3 C17 1.205(2)
C1 C10 1.542(2)
C1 C6 1.544(2)
C1 C5 1.561(2)
C1 C2 1.564(2)
C2 C3 1.501(3)
C3 C4 1.325(3)
C4 C5 1.493(3)
C6 C7 1.525(2)
C6 C13 1.545(2)
C7 C8 1.520(3)
C8 C9 1.526(2)
C9 C10 1.535(2)
C10 C11 1.533(2)
C11 C12 1.508(2)
C12 C16 1.319(3)
C13 C14 1.500(3)
C14 C15 1.307(3)

loop_
_geom_torsion_atom_site_label_1
_geom_torsion_atom_site_label_2
_geom_torsion_atom_site_label_3
_geom_torsion_atom_site_label_4
_geom_torsion
C10 C1 C2 C3 -122.99(15)
C6 C1 C2 C3 119.78(15)
C5 C1 C2 C3 -1.47(17)
C1 C2 C3 C4 1.1(2)
C2 C3 C4 C5 -0.2(2)
C3 C4 C5 C1 -0.8(2)
C10 C1 C5 C4 122.28(15)
C6 C1 C5 C4 -118.92(15)
C2 C1 C5 C4 1.36(17)
C17 O1 C6 C7 -90.15(18)
C17 O1 C6 C1 31.7(2)
C17 O1 C6 C13 152.61(15)
C10 C1 C6 O1 -60.39(16)
C5 C1 C6 O1 177.29(13)
C2 C1 C6 O1 59.95(17)
C10 C1 C6 C7 57.42(17)
C5 C1 C6 C7 -64.90(19)
C2 C1 C6 C7 177.76(14)
C10 C1 C6 C13 -175.69(13)
C5 C1 C6 C13 61.99(18)
C2 C1 C6 C13 -55.35(18)
O1 C6 C7 C8 61.41(18)
C1 C6 C7 C8 -56.5(2)
C13 C6 C7 C8 175.00(15)
C6 C7 C8 C9 50.5(2)
C7 C8 C9 C10 -50.48(19)
C17 O2 C10 C11 -154.65(14)
C17 O2 C10 C9 88.22(17)
C17 O2 C10 C1 -33.53(19)
C8 C9 C10 O2 -61.52(18)
C8 C9 C10 C11 -174.41(14)
C8 C9 C10 C1 56.33(19)
C6 C1 C10 O2 61.18(15)
C5 C1 C10 O2 -176.49(12)
C2 C1 C10 O2 -58.82(17)
C6 C1 C10 C11 175.51(13)
C5 C1 C10 C11 -62.16(18)
C2 C1 C10 C11 55.52(18)
C6 C1 C10 C9 -57.24(17)
C5 C1 C10 C9 65.08(18)
C2 C1 C10 C9 -177.24(14)
O2 C10 C11 C12 -54.25(18)
C9 C10 C11 C12 61.12(18)
C1 C10 C11 C12 -170.28(14)
C10 C11 C12 C16 -143.06(19)
O1 C6 C13 C14 43.36(19)
C7 C6 C13 C14 -71.58(19)
C1 C6 C13 C14 159.98(15)
C6 C13 C14 C15 122.0(2)
C10 O2 C17 O3 -178.83(15)
C10 O2 C17 O1 2.2(2)
C6 O1 C17 O3 179.83(15)
C6 O1 C17 O2 -1.2(2)
